data_7127041
loop_
_publ_author_name
'Sekine, Yoshihiro'
'Chen, Jian'
'Eguchi, Naoki'
'Miyasaka, Hitoshi'

_publ_section_title
;
 Fine tuning of intra-lattice electron transfers through site doping in
 tetraoxolene-bridged iron honeycomb layers.
;
_journal_issue 74
_journal_name_full 'Chemical communications (Cambridge, England)'
_journal_page_first 10867
_journal_page_last 10870
_journal_paper_doi 10.1039/d0cc03808c
_journal_volume 56
_journal_year 2020
_chemical_formula_moiety 'C18 Cl4.16 F1.84 Fe2 O12, 2(C12 H28 N), 2(C3 H6 O), O'
_chemical_formula_sum 'C48 H70 Cl4.16 F1.84 Fe2 N2 O15'
_chemical_formula_weight 1209.19
_space_group_crystal_system monoclinic
_space_group_IT_number 14
_space_group_name_Hall '-P 2ybc'
_space_group_name_H-M_alt 'P 1 21/c 1'
_atom_sites_solution_hydrogens geom
_atom_sites_solution_primary iterative
_audit_creation_date 2020-07-31
_audit_creation_method
;
Olex2 1.3
(compiled Nov 21 2019 18:19:11 for OlexSys, GUI svn.r6003)
;
_audit_update_record
;
2020-08-04 deposited with the CCDC.	2020-08-06 downloaded from the CCDC.
;
_cell_angle_alpha 90
_cell_angle_beta 107.662(4)
_cell_angle_gamma 90
_cell_formula_units_Z 4
_cell_length_a 19.8524(7)
_cell_length_b 21.9805(8)
_cell_length_c 14.2863(5)
_cell_measurement_reflns_used 18131
_cell_measurement_temperature 103.15
_cell_measurement_theta_max 31.1380
_cell_measurement_theta_min 1.8050
_cell_volume 5940.2(4)
_computing_cell_refinement 'CrysAlisPro 1.171.39.46 (Rigaku OD, 2018)'
_computing_data_collection 'CrysAlisPro 1.171.39.46 (Rigaku OD, 2018)'
_computing_data_reduction 'CrysAlisPro 1.171.39.46 (Rigaku OD, 2018)'
_computing_molecular_graphics 'Olex2 1.3 (Dolomanov et al., 2009)'
_computing_publication_material 'Olex2 1.3 (Dolomanov et al., 2009)'
_computing_structure_refinement 'SHELXL 2014/7 (Sheldrick, 2015)'
_computing_structure_solution 'olex2.solve 1.3 (Bourhis et al., 2015)'
_diffrn_ambient_temperature 103.15
_diffrn_detector 'CCD plate'
_diffrn_measured_fraction_theta_full 0.992
_diffrn_measured_fraction_theta_max 0.991
_diffrn_measurement_details
;
List of Runs (angles in degrees, time in seconds):

  # Type    Start    End  Width  t~exp~   \w     \q     \k     \f   Frames
#--------------------------------------------------------------------------
  1  \w   -110.00  70.00   0.50   10.00    --  -20.00  45.00   0.00  360
  2  \w   -110.00  70.00   0.50   10.00    --  -20.00  45.00  90.00  360
;
_diffrn_measurement_device 'abstract diffractometer'
_diffrn_measurement_device_type 'dtrek-CrysAlisPro-abstract goniometer imported rigaku-d*trek images'
_diffrn_measurement_method '\w scans'
_diffrn_orient_matrix_type 'CrysAlisPro convention (1999,Acta A55,543-557)'
_diffrn_orient_matrix_UB_11 0.0316566000
_diffrn_orient_matrix_UB_12 0.0095922000
_diffrn_orient_matrix_UB_13 -0.0088041000
_diffrn_orient_matrix_UB_21 0.0199360000
_diffrn_orient_matrix_UB_22 -0.0116107000
_diffrn_orient_matrix_UB_23 0.0464607000
_diffrn_orient_matrix_UB_31 0.0025302000
_diffrn_orient_matrix_UB_32 -0.0285669000
_diffrn_orient_matrix_UB_33 -0.0217909000
_diffrn_radiation_monochromator graphite
_diffrn_radiation_probe x-ray
_diffrn_radiation_type 'Mo K\a'
_diffrn_radiation_wavelength 0.71073
_diffrn_reflns_av_R_equivalents 0.0361
_diffrn_reflns_av_unetI/netI 0.0345
_diffrn_reflns_Laue_measured_fraction_full 0.992
_diffrn_reflns_Laue_measured_fraction_max 0.991
_diffrn_reflns_limit_h_max 23
_diffrn_reflns_limit_h_min -23
_diffrn_reflns_limit_k_max 25
_diffrn_reflns_limit_k_min -25
_diffrn_reflns_limit_l_max 17
_diffrn_reflns_limit_l_min -17
_diffrn_reflns_number 41974
_diffrn_reflns_point_group_measured_fraction_full 0.992
_diffrn_reflns_point_group_measured_fraction_max 0.991
_diffrn_reflns_theta_full 25.242
_diffrn_reflns_theta_max 25.350
_diffrn_reflns_theta_min 1.760
_diffrn_source 'fine-focus sealed X-ray tube'
_diffrn_source_type 'Enhance (Mo) X-ray Source'
_exptl_absorpt_coefficient_mu 0.742
_exptl_absorpt_correction_T_max 1.00000
_exptl_absorpt_correction_T_min 0.60131
_exptl_absorpt_correction_type multi-scan
_exptl_absorpt_process_details
;
CrysAlisPro 1.171.39.46 (Rigaku Oxford Diffraction, 2018)
Empirical absorption correction using spherical harmonics,
 implemented in SCALE3 ABSPACK scaling algorithm.
;
_exptl_crystal_colour black
_exptl_crystal_colour_primary black
_exptl_crystal_density_diffrn 1.352
_exptl_crystal_description hexagonal
_exptl_crystal_F_000 2525
_exptl_crystal_size_max 0.188
_exptl_crystal_size_mid 0.112
_exptl_crystal_size_min 0.036
_refine_diff_density_max 0.939
_refine_diff_density_min -0.439
_refine_diff_density_rms 0.097
_refine_ls_extinction_method none
_refine_ls_goodness_of_fit_ref 1.032
_refine_ls_hydrogen_treatment constr
_refine_ls_matrix_type full
_refine_ls_number_parameters 721
_refine_ls_number_reflns 10791
_refine_ls_number_restraints 4
_refine_ls_restrained_S_all 1.033
_refine_ls_R_factor_all 0.0881
_refine_ls_R_factor_gt 0.0591
_refine_ls_shift/su_max 0.001
_refine_ls_shift/su_mean 0.000
_refine_ls_structure_factor_coef Fsqd
_refine_ls_weighting_details 'w=1/[\s^2^(Fo^2^)+(0.1038P)^2^+5.0787P] where P=(Fo^2^+2Fc^2^)/3'
_refine_ls_weighting_scheme calc
_refine_ls_wR_factor_gt 0.1662
_refine_ls_wR_factor_ref 0.1874
_reflns_Friedel_coverage 0.000
_reflns_number_gt 7441
_reflns_number_total 10791
_reflns_threshold_expression 'I > 2\s(I)'
_cod_data_source_file d0cc03808c2.cif
_cod_data_source_block F-031_CCDC-2014821_R1
_cod_depositor_comments 'Adding full bibliography for 7127029--7127048.cif.'
_cod_database_code 7127041
_shelx_shelxl_version_number 2014/7
_chemical_oxdiff_formula 'C48 H70 Cl4.16 F1.84 Fe2 N2 O15'
_shelx_space_group_comment
;
The symmetry employed for this shelxl refinement is uniquely defined
by the following loop, which should always be used as a source of
symmetry information in preference to the above space-group names.
They are only intended as comments.
;
_reflns_odcompleteness_completeness 87.79
_reflns_odcompleteness_iscentric 1
_reflns_odcompleteness_theta 31.11
_olex2_refinement_description
;
1. Fixed Uiso
 At 1.2 times of:
  All C(H,H) groups
 At 1.5 times of:
  All C(H,H,H) groups
2. Restrained distances
 C6-F2
 1.33 with sigma of 0.02
 C11-F4
 1.33 with sigma of 0.02
 C17-F6
 1.33 with sigma of 0.02
 C14-F5
 1.33 with sigma of 0.02
3. Uiso/Uaniso restraints and constraints
Uanis(Cl6) = Uanis(F6)
Uanis(Cl4) = Uanis(F4)
4. Others
 Fixed Sof: Cl5(0.7133) Cl4(0.6733) Cl6(0.7133) Cl2(0.6933) Cl3(0.6733)
 Cl1(0.6933) O16(0.5) O15(0.5) F3(0.3267) F2(0.3067) F5(0.2867) F6(0.2867)
 F1(0.3067) F4(0.3267)
5.a Secondary CH2 refined with riding coordinates:
 C37(H37A,H37B), C34(H34A,H34B), C31(H31A,H31B), C32(H32A,H32B), C40(H40A,
 H40B), C41(H41A,H41B), C28(H28A,H28B), C38(H38A,H38B), C22(H22A,H22B),
 C25(H25A,H25B), C23(H23A,H23B), C19(H19A,H19B), C35(H35A,H35B), C20(H20A,H20B),
  C29(H29A,H29B), C26(H26A,H26B)
5.b Idealised Me refined as rotating group:
 C33(H33A,H33B,H33C), C42(H42A,H42B,H42C), C39(H39A,H39B,H39C), C36(H36A,H36B,
 H36C), C24(H24A,H24B,H24C), C21(H21A,H21B,H21C), C27(H27A,H27B,H27C),
 C01T(H01D,H01E,H01F), C01X(H01G,H01H,H01I), C01Y(H01A,H01B,H01C), C30(H30A,
 H30B,H30C), C020(H02A,H02B,H02C)
;
_olex2_submission_special_instructions 'No special instructions were received'
_oxdiff_exptl_absorpt_empirical_details
;
Empirical correction (ABSPACK) includes:
- Absorption correction using spherical harmonics
- Frame scaling
- Detector area scaling
;
_oxdiff_exptl_absorpt_empirical_full_max 1.403
_oxdiff_exptl_absorpt_empirical_full_min 0.579

loop_
_space_group_symop_operation_xyz
'x, y, z'
'-x, y+1/2, -z+1/2'
'-x, -y, -z'
'x, -y-1/2, z-1/2'

loop_
_atom_site_label
_atom_site_type_symbol
_atom_site_fract_x
_atom_site_fract_y
_atom_site_fract_z
_atom_site_U_iso_or_equiv
_atom_site_adp_type
_atom_site_occupancy
_atom_site_site_symmetry_order
_atom_site_calc_flag
_atom_site_refinement_flags_posn
_atom_site_refinement_flags_adp
_atom_site_refinement_flags_occupancy
_atom_site_disorder_assembly
_atom_site_disorder_group
Fe2 Fe 0.22173(3) 0.32093(2) 0.39898(3) 0.02795(16) Uani 1 1 d . . . . .
Fe1 Fe 0.23886(3) 0.68079(2) 0.40491(3) 0.02926(17) Uani 1 1 d . . . . .
Cl5 Cl 0.0794(3) 0.3193(3) 0.0395(3) 0.0358(6) Uani 0.7133 1 d . . P A 2
Cl4 Cl 0.38184(12) 0.49792(14) 0.3701(2) 0.0361(4) Uani 0.6733 1 d . . P B 2
Cl6 Cl 0.36363(10) 0.18224(9) 0.25353(15) 0.0435(5) Uani 0.7133 1 d . . P C 2
Cl2 Cl 0.10257(18) 0.6736(2) 0.0478(3) 0.0363(7) Uani 0.6933 1 d . . P D 2
Cl3 Cl 0.09089(16) 0.50981(16) 0.4689(2) 0.0361(6) Uani 0.6733 1 d . . P E 2
Cl1 Cl 0.3805(3) 0.8185(3) 0.2589(4) 0.0441(8) Uani 0.6933 1 d . . P F 2
O10 O 0.16389(12) 0.23539(11) -0.04743(16) 0.0292(5) Uani 1 1 d . . . . .
O12 O 0.27833(12) 0.26466(11) 0.34427(16) 0.0308(6) Uani 1 1 d . . . . .
O9 O 0.16160(12) 0.31998(10) 0.25829(16) 0.0295(5) Uani 1 1 d . . . . .
O4 O 0.18386(12) 0.75984(11) -0.04295(16) 0.0300(5) Uani 1 1 d . . . . .
O5 O 0.17868(12) 0.60951(11) 0.43147(17) 0.0316(6) Uani 1 1 d . . . . .
O7 O 0.28754(12) 0.39272(11) 0.38559(17) 0.0313(6) Uani 1 1 d . . . . .
O2 O 0.29652(13) 0.73607(11) 0.35016(16) 0.0328(6) Uani 1 1 d . . . . .
O6 O 0.16703(12) 0.39686(11) 0.42313(17) 0.0323(6) Uani 1 1 d . . . . .
O1 O 0.18126(13) 0.67855(10) 0.26400(16) 0.0301(6) Uani 1 1 d . . . . .
O11 O 0.28315(13) 0.18356(11) 0.03891(17) 0.0315(6) Uani 1 1 d . . . . .
O14 O 0.29919(13) 0.60546(11) 0.39280(17) 0.0320(6) Uani 1 1 d . . . . .
O3 O 0.30094(13) 0.81564(11) 0.04428(17) 0.0320(6) Uani 1 1 d . . . . .
N2 N 0.49164(16) 0.29826(16) 0.4955(2) 0.0382(8) Uani 1 1 d . . . . .
N1 N 0.04921(17) 0.85204(16) 0.2252(2) 0.0446(8) Uani 1 1 d . . . . .
C18 C 0.25441(17) 0.25714(16) 0.2505(2) 0.0267(7) Uani 1 1 d . . . . .
C13 C 0.18746(17) 0.28828(15) 0.2011(2) 0.0264(7) Uani 1 1 d . . . . .
C2 C 0.27290(18) 0.74280(16) 0.2559(2) 0.0288(8) Uani 1 1 d . . . . .
C5 C 0.20832(17) 0.75174(16) 0.0511(2) 0.0270(7) Uani 1 1 d . . . . .
C4 C 0.27454(18) 0.78398(16) 0.1009(2) 0.0279(8) Uani 1 1 d . . . . .
C1 C 0.20722(18) 0.70969(15) 0.2069(2) 0.0273(7) Uani 1 1 d . . . . .
C16 C 0.25637(18) 0.21502(16) 0.0955(2) 0.0288(8) Uani 1 1 d . . . . .
C7 C 0.20145(18) 0.55751(17) 0.4242(2) 0.0296(8) Uani 1 1 d . . . . .
C15 C 0.18898(18) 0.24537(16) 0.0462(2) 0.0276(8) Uani 1 1 d . . . . .
C10 C 0.26650(18) 0.44536(17) 0.3977(2) 0.0295(8) Uani 1 1 d . . . . .
C6 C 0.17793(18) 0.71503(15) 0.1057(2) 0.0268(7) Uani 1 1 d D . . . .
C9 C 0.19527(18) 0.44786(17) 0.4202(2) 0.0307(8) Uani 1 1 d . . . . .
C12 C 0.27237(18) 0.55463(17) 0.4014(2) 0.0312(8) Uani 1 1 d . . . . .
C3 C 0.30444(19) 0.77841(17) 0.2015(2) 0.0317(8) Uani 1 1 d . . . . .
C14 C 0.15719(17) 0.28151(15) 0.1004(2) 0.0279(8) Uani 1 1 d D . . . .
C8 C 0.16866(19) 0.50372(16) 0.4352(3) 0.0312(8) Uani 1 1 d . . . . .
C11 C 0.30164(18) 0.49854(16) 0.3928(3) 0.0305(8) Uani 1 1 d D . . . .
C17 C 0.28640(18) 0.22187(16) 0.1955(2) 0.0305(8) Uani 1 1 d D . . . .
C37 C 0.4282(2) 0.25930(19) 0.4937(3) 0.0449(10) Uani 1 1 d . . . . .
H37A H 0.3883 0.2866 0.4926 0.054 Uiso 1 1 calc R U . . .
H37B H 0.4144 0.2357 0.4318 0.054 Uiso 1 1 calc R U . . .
C34 C 0.5551(2) 0.25868(19) 0.4980(3) 0.0439(10) Uani 1 1 d . . . . .
H34A H 0.5952 0.2857 0.4991 0.053 Uiso 1 1 calc R U . . .
H34B H 0.5686 0.2354 0.5602 0.053 Uiso 1 1 calc R U . . .
C31 C 0.4696(2) 0.33703(18) 0.4030(3) 0.0410(9) Uani 1 1 d . . . . .
H31A H 0.4584 0.3096 0.3454 0.049 Uiso 1 1 calc R U . . .
H31B H 0.4257 0.3589 0.4012 0.049 Uiso 1 1 calc R U . . .
C32 C 0.5235(2) 0.38316(19) 0.3927(3) 0.0466(10) Uani 1 1 d . . . . .
H32A H 0.5702 0.3634 0.4050 0.056 Uiso 1 1 calc R U . . .
H32B H 0.5282 0.4161 0.4416 0.056 Uiso 1 1 calc R U . . .
C40 C 0.5141(2) 0.33800(19) 0.5867(3) 0.0437(10) Uani 1 1 d . . . . .
H40A H 0.5264 0.3112 0.6452 0.052 Uiso 1 1 calc R U . . .
H40B H 0.5574 0.3603 0.5869 0.052 Uiso 1 1 calc R U . . .
C41 C 0.4596(2) 0.38384(19) 0.5968(3) 0.0477(10) Uani 1 1 d . . . . .
H41A H 0.4138 0.3632 0.5883 0.057 Uiso 1 1 calc R U . . .
H41B H 0.4526 0.4154 0.5453 0.057 Uiso 1 1 calc R U . . .
C28 C 0.0148(3) 0.8776(2) 0.2977(3) 0.0595(13) Uani 1 1 d . . . . .
H28A H 0.0442 0.8665 0.3648 0.071 Uiso 1 1 calc R U . . .
H28B H -0.0318 0.8578 0.2862 0.071 Uiso 1 1 calc R U . . .
C38 C 0.4385(2) 0.2156(2) 0.5779(4) 0.0624(13) Uani 1 1 d . . . . .
H38A H 0.4422 0.2382 0.6391 0.075 Uiso 1 1 calc R U . . .
H38B H 0.4827 0.1922 0.5874 0.075 Uiso 1 1 calc R U . . .
C22 C 0.0590(2) 0.7837(2) 0.2430(3) 0.0533(11) Uani 1 1 d . . . . .
H22A H 0.0839 0.7676 0.1977 0.064 Uiso 1 1 calc R U . . .
H22B H 0.0907 0.7776 0.3107 0.064 Uiso 1 1 calc R U . . .
C25 C 0.1195(2) 0.8806(2) 0.2360(4) 0.0604(13) Uani 1 1 d . . . . .
H25A H 0.1114 0.9229 0.2115 0.072 Uiso 1 1 calc R U . . .
H25B H 0.1419 0.8584 0.1929 0.072 Uiso 1 1 calc R U . . .
C23 C -0.0058(2) 0.74577(19) 0.2307(3) 0.0533(12) Uani 1 1 d . . . . .
H23A H -0.0413 0.7555 0.1671 0.064 Uiso 1 1 calc R U . . .
H23B H -0.0267 0.7556 0.2837 0.064 Uiso 1 1 calc R U . . .
C33 C 0.4997(3) 0.4095(2) 0.2898(3) 0.0675(15) Uani 1 1 d . . . . .
H33A H 0.4960 0.3769 0.2418 0.101 Uiso 1 1 calc R U . . .
H33B H 0.5342 0.4397 0.2829 0.101 Uiso 1 1 calc R U . . .
H33C H 0.4534 0.4290 0.2780 0.101 Uiso 1 1 calc R U . . .
C19 C 0.0007(2) 0.8640(2) 0.1228(3) 0.0550(12) Uani 1 1 d . . . . .
H19A H -0.0477 0.8521 0.1213 0.066 Uiso 1 1 calc R U . . .
H19B H 0.0001 0.9085 0.1115 0.066 Uiso 1 1 calc R U . . .
C35 C 0.5449(2) 0.2143(2) 0.4141(4) 0.0632(14) Uani 1 1 d . . . . .
H35A H 0.5419 0.2366 0.3527 0.076 Uiso 1 1 calc R U . . .
H35B H 0.5004 0.1913 0.4042 0.076 Uiso 1 1 calc R U . . .
C42 C 0.4848(3) 0.4133(2) 0.6977(3) 0.0684(15) Uani 1 1 d . . . . .
H42A H 0.4516 0.4454 0.7021 0.103 Uiso 1 1 calc R U . . .
H42B H 0.5317 0.4310 0.7078 0.103 Uiso 1 1 calc R U . . .
H42C H 0.4872 0.3825 0.7483 0.103 Uiso 1 1 calc R U . . .
C39 C 0.3754(2) 0.1724(2) 0.5546(4) 0.0687(15) Uani 1 1 d . . . . .
H39A H 0.3757 0.1465 0.4989 0.103 Uiso 1 1 calc R U . . .
H39B H 0.3315 0.1960 0.5378 0.103 Uiso 1 1 calc R U . . .
H39C H 0.3786 0.1469 0.6120 0.103 Uiso 1 1 calc R U . . .
C20 C 0.0164(3) 0.8338(2) 0.0387(4) 0.0651(14) Uani 1 1 d . . . . .
H20A H 0.0157 0.7891 0.0468 0.078 Uiso 1 1 calc R U . . .
H20B H 0.0640 0.8458 0.0370 0.078 Uiso 1 1 calc R U . . .
C36 C 0.6080(2) 0.1703(2) 0.4391(5) 0.0698(16) Uani 1 1 d . . . . .
H36A H 0.6046 0.1439 0.3826 0.105 Uiso 1 1 calc R U . . .
H36B H 0.6076 0.1453 0.4957 0.105 Uiso 1 1 calc R U . . .
H36C H 0.6522 0.1936 0.4550 0.105 Uiso 1 1 calc R U . . .
C24 C 0.0117(3) 0.6785(2) 0.2342(4) 0.0715(15) Uani 1 1 d . . . . .
H24A H 0.0337 0.6690 0.1831 0.107 Uiso 1 1 calc R U . . .
H24B H -0.0318 0.6547 0.2229 0.107 Uiso 1 1 calc R U . . .
H24C H 0.0444 0.6683 0.2987 0.107 Uiso 1 1 calc R U . . .
C29 C 0.0043(3) 0.9457(2) 0.2932(4) 0.0695(14) Uani 1 1 d . . . . .
H29A H -0.0276 0.9572 0.2277 0.083 Uiso 1 1 calc R U . . .
H29B H 0.0503 0.9661 0.3026 0.083 Uiso 1 1 calc R U . . .
O8 O 0.1386(3) 1.0344(2) 0.2878(6) 0.177(3) Uani 1 1 d . . . . .
C26 C 0.1708(3) 0.8820(3) 0.3380(4) 0.0797(17) Uani 1 1 d . . . . .
H26A H 0.1520 0.9087 0.3801 0.096 Uiso 1 1 calc R U . . .
H26B H 0.1759 0.8405 0.3662 0.096 Uiso 1 1 calc R U . . .
C21 C -0.0377(4) 0.8519(3) -0.0555(4) 0.0876(19) Uani 1 1 d . . . . .
H21A H -0.0317 0.8272 -0.1094 0.131 Uiso 1 1 calc R U . . .
H21B H -0.0317 0.8950 -0.0686 0.131 Uiso 1 1 calc R U . . .
H21C H -0.0852 0.8454 -0.0499 0.131 Uiso 1 1 calc R U . . .
C27 C 0.2416(3) 0.9049(3) 0.3376(5) 0.090(2) Uani 1 1 d . . . . .
H27A H 0.2625 0.8762 0.3019 0.135 Uiso 1 1 calc R U . . .
H27B H 0.2725 0.9087 0.4054 0.135 Uiso 1 1 calc R U . . .
H27C H 0.2362 0.9447 0.3053 0.135 Uiso 1 1 calc R U . . .
C01T C 0.2485(4) 0.5575(3) 0.1243(5) 0.102(2) Uani 1 1 d . . . . .
H01D H 0.2848 0.5787 0.1760 0.153 Uiso 1 1 calc R U . . .
H01E H 0.2067 0.5507 0.1460 0.153 Uiso 1 1 calc R U . . .
H01F H 0.2354 0.5822 0.0645 0.153 Uiso 1 1 calc R U . . .
O13 O 0.3338(4) 0.4968(3) 0.0834(7) 0.185(4) Uani 1 1 d . . . . .
C01V C 0.1777(4) 1.0741(3) 0.2780(6) 0.099(2) Uani 1 1 d . . . . .
C01W C 0.2767(5) 0.4978(3) 0.1039(5) 0.104(3) Uani 1 1 d . . . . .
C01X C 0.2398(4) 0.4414(3) 0.1186(5) 0.108(2) Uani 1 1 d . . . . .
H01G H 0.2063 0.4511 0.1546 0.163 Uiso 1 1 calc R U . . .
H01H H 0.2746 0.4119 0.1562 0.163 Uiso 1 1 calc R U . . .
H01I H 0.2142 0.4239 0.0545 0.163 Uiso 1 1 calc R U . . .
C01Y C 0.2165(5) 1.0671(3) 0.1997(5) 0.124(3) Uani 1 1 d . . . . .
H01A H 0.2052 1.0273 0.1677 0.187 Uiso 1 1 calc R U . . .
H01B H 0.2676 1.0701 0.2313 0.187 Uiso 1 1 calc R U . . .
H01C H 0.2013 1.0993 0.1504 0.187 Uiso 1 1 calc R U . . .
C30 C -0.0272(5) 0.9666(3) 0.3717(6) 0.131(3) Uani 1 1 d . . . . .
H30A H -0.0748 0.9495 0.3586 0.197 Uiso 1 1 calc R U . . .
H30B H -0.0300 1.0111 0.3711 0.197 Uiso 1 1 calc R U . . .
H30C H 0.0026 0.9528 0.4361 0.197 Uiso 1 1 calc R U . . .
C020 C 0.1908(4) 1.1273(3) 0.3398(6) 0.112(2) Uani 1 1 d . . . . .
H02A H 0.1616 1.1256 0.3841 0.168 Uiso 1 1 calc R U . . .
H02B H 0.1789 1.1639 0.2989 0.168 Uiso 1 1 calc R U . . .
H02C H 0.2409 1.1286 0.3786 0.168 Uiso 1 1 calc R U . . .
O16 O 0.4368(15) 0.5030(8) -0.0741(14) 0.260(13) Uani 0.5 1 d . . P G -3
O15 O 0.4836(8) 0.4338(15) -0.0206(13) 0.283(13) Uani 0.5 1 d . . P H 3
F3 F 0.1019(9) 0.5008(7) 0.4456(11) 0.051(4) Uani 0.3267 1 d . . P E -2
F2 F 0.1140(9) 0.6887(9) 0.0585(17) 0.047(6) Uani 0.3067 1 d D . P D -2
F5 F 0.0925(11) 0.3075(12) 0.0599(15) 0.035(5) Uani 0.2867 1 d D . P A -2
F6 F 0.3515(7) 0.1987(7) 0.2430(10) 0.0435(5) Uani 0.2867 1 d D . P C -2
F1 F 0.3698(15) 0.8030(12) 0.2450(18) 0.046(6) Uani 0.3067 1 d . . P F -2
F4 F 0.3665(7) 0.4927(7) 0.3733(13) 0.0361(4) Uani 0.3267 1 d D . P B -2

loop_
_atom_site_aniso_label
_atom_site_aniso_U_11
_atom_site_aniso_U_22
_atom_site_aniso_U_33
_atom_site_aniso_U_23
_atom_site_aniso_U_13
_atom_site_aniso_U_12
Fe2 0.0262(3) 0.0376(3) 0.0204(3) 0.0000(2) 0.0076(2) -0.0010(2)
Fe1 0.0287(3) 0.0386(3) 0.0191(3) -0.0005(2) 0.0052(2) -0.0022(2)
Cl5 0.0297(14) 0.0520(16) 0.0210(15) 0.0012(11) 0.0009(11) 0.0158(10)
Cl4 0.0279(12) 0.0372(9) 0.0502(8) 0.0053(6) 0.0223(9) 0.0010(9)
Cl6 0.0329(9) 0.0665(15) 0.0256(7) -0.0036(8) 0.0004(6) 0.0260(7)
Cl2 0.0338(9) 0.048(2) 0.0222(10) -0.0059(13) 0.0017(7) -0.0119(11)
Cl3 0.0309(9) 0.0383(13) 0.0438(15) -0.0098(10) 0.0186(9) -0.0040(8)
Cl1 0.0360(13) 0.069(2) 0.0217(12) 0.0023(14) 0.0000(9) -0.0235(16)
O10 0.0251(13) 0.0403(14) 0.0200(12) 0.0015(10) 0.0036(10) 0.0051(11)
O12 0.0278(13) 0.0449(15) 0.0181(12) 0.0018(10) 0.0044(10) 0.0062(11)
O9 0.0265(13) 0.0394(14) 0.0229(12) 0.0007(10) 0.0078(10) 0.0037(11)
O4 0.0298(13) 0.0396(14) 0.0182(12) -0.0009(10) 0.0035(10) -0.0002(11)
O5 0.0273(13) 0.0371(15) 0.0308(13) 0.0011(11) 0.0094(11) 0.0003(11)
O7 0.0291(13) 0.0366(14) 0.0311(13) 0.0002(11) 0.0135(11) -0.0011(11)
O2 0.0316(14) 0.0484(15) 0.0158(12) -0.0001(10) 0.0031(10) -0.0071(12)
O6 0.0283(13) 0.0379(15) 0.0326(14) -0.0027(11) 0.0122(11) -0.0033(12)
O1 0.0297(13) 0.0381(14) 0.0211(12) -0.0013(10) 0.0055(10) -0.0044(11)
O11 0.0285(13) 0.0440(15) 0.0221(12) -0.0015(10) 0.0079(10) 0.0072(11)
O14 0.0301(14) 0.0384(14) 0.0287(13) 0.0000(11) 0.0108(11) -0.0040(11)
O3 0.0282(13) 0.0444(15) 0.0223(12) 0.0002(10) 0.0061(10) -0.0041(11)
N2 0.0274(17) 0.0421(19) 0.0408(19) 0.0020(14) 0.0040(14) -0.0003(14)
N1 0.0342(19) 0.057(2) 0.0405(19) 0.0025(16) 0.0088(15) 0.0069(17)
C18 0.0238(18) 0.035(2) 0.0198(16) 0.0031(14) 0.0049(13) 0.0006(15)
C13 0.0251(18) 0.0329(19) 0.0225(17) 0.0030(14) 0.0088(14) 0.0020(15)
C2 0.0262(18) 0.037(2) 0.0205(17) -0.0014(14) 0.0035(14) 0.0017(16)
C5 0.0245(18) 0.0354(19) 0.0193(16) -0.0040(14) 0.0036(13) 0.0026(15)
C4 0.0246(18) 0.033(2) 0.0249(18) -0.0017(14) 0.0057(14) 0.0015(15)
C1 0.0284(19) 0.0309(19) 0.0220(17) -0.0035(14) 0.0070(14) 0.0017(15)
C16 0.0257(18) 0.037(2) 0.0242(18) 0.0005(14) 0.0082(14) 0.0006(15)
C7 0.0251(18) 0.043(2) 0.0206(17) 0.0006(15) 0.0059(14) 0.0008(17)
C15 0.0285(19) 0.036(2) 0.0176(16) 0.0044(14) 0.0055(14) 0.0010(16)
C10 0.0254(18) 0.043(2) 0.0213(17) 0.0022(15) 0.0089(14) 0.0012(17)
C6 0.0214(18) 0.032(2) 0.0237(17) -0.0050(15) 0.0024(14) -0.0039(16)
C9 0.0252(18) 0.045(2) 0.0220(17) 0.0026(15) 0.0072(14) -0.0031(17)
C12 0.0268(19) 0.048(2) 0.0188(17) 0.0013(15) 0.0064(14) -0.0036(17)
C3 0.0258(19) 0.044(2) 0.0224(18) -0.0029(15) 0.0021(15) -0.0084(17)
C14 0.0225(18) 0.035(2) 0.0247(18) 0.0028(15) 0.0046(14) 0.0038(15)
C8 0.0238(19) 0.042(2) 0.0313(19) 0.0013(15) 0.0133(15) 0.0001(16)
C11 0.0230(18) 0.043(2) 0.0280(18) 0.0024(15) 0.0114(15) 0.0000(16)
C17 0.0245(18) 0.042(2) 0.0231(17) 0.0029(15) 0.0040(14) 0.0077(16)
C37 0.024(2) 0.054(3) 0.052(3) -0.004(2) 0.0044(18) -0.0036(18)
C34 0.024(2) 0.048(2) 0.055(3) 0.011(2) 0.0036(18) 0.0046(18)
C31 0.036(2) 0.048(2) 0.035(2) 0.0024(18) 0.0048(17) 0.0141(19)
C32 0.052(3) 0.048(2) 0.044(2) 0.0081(19) 0.019(2) 0.012(2)
C40 0.040(2) 0.050(2) 0.034(2) 0.0004(18) 0.0018(18) -0.014(2)
C41 0.051(3) 0.052(3) 0.042(2) -0.0002(19) 0.018(2) -0.006(2)
C28 0.048(3) 0.088(4) 0.041(3) -0.010(2) 0.013(2) 0.001(3)
C38 0.039(3) 0.063(3) 0.080(4) 0.013(3) 0.010(2) -0.017(2)
C22 0.045(3) 0.062(3) 0.050(3) 0.009(2) 0.010(2) 0.008(2)
C25 0.051(3) 0.059(3) 0.070(3) 0.009(2) 0.017(3) -0.001(2)
C23 0.046(3) 0.067(3) 0.046(3) 0.004(2) 0.013(2) 0.000(2)
C33 0.099(4) 0.061(3) 0.050(3) 0.011(2) 0.033(3) 0.022(3)
C19 0.053(3) 0.069(3) 0.040(2) -0.001(2) 0.010(2) 0.014(2)
C35 0.045(3) 0.061(3) 0.075(3) -0.010(3) 0.005(2) 0.019(2)
C42 0.090(4) 0.067(3) 0.053(3) -0.018(2) 0.028(3) -0.031(3)
C39 0.036(3) 0.057(3) 0.107(4) 0.010(3) 0.013(3) -0.008(2)
C20 0.084(4) 0.065(3) 0.049(3) 0.002(2) 0.024(3) 0.011(3)
C36 0.033(3) 0.052(3) 0.116(5) -0.008(3) 0.010(3) 0.008(2)
C24 0.060(3) 0.077(4) 0.085(4) -0.004(3) 0.033(3) -0.016(3)
C29 0.080(4) 0.061(3) 0.068(3) -0.014(3) 0.024(3) 0.001(3)
O8 0.146(5) 0.081(4) 0.350(10) -0.015(5) 0.143(6) -0.027(4)
C26 0.056(3) 0.071(4) 0.089(4) 0.017(3) -0.013(3) -0.014(3)
C21 0.130(6) 0.087(4) 0.045(3) -0.005(3) 0.026(3) -0.013(4)
C27 0.049(3) 0.071(4) 0.138(6) -0.003(4) 0.010(3) -0.009(3)
C01T 0.147(7) 0.072(4) 0.092(5) 0.011(3) 0.044(5) 0.025(4)
O13 0.193(7) 0.160(6) 0.271(10) 0.034(5) 0.176(8) 0.036(4)
C01V 0.078(5) 0.074(4) 0.139(7) 0.025(4) 0.025(4) -0.002(4)
C01W 0.135(7) 0.104(6) 0.095(6) 0.015(4) 0.068(5) 0.025(5)
C01X 0.134(7) 0.077(4) 0.127(6) -0.010(4) 0.058(5) -0.015(4)
C01Y 0.165(8) 0.103(5) 0.107(6) 0.011(4) 0.045(6) -0.027(5)
C30 0.191(9) 0.110(6) 0.122(6) -0.043(5) 0.091(6) 0.008(6)
C020 0.115(6) 0.103(5) 0.123(6) -0.031(5) 0.044(5) -0.033(5)
O16 0.47(4) 0.217(17) 0.195(17) 0.077(13) 0.26(2) 0.14(2)
O15 0.102(11) 0.59(5) 0.200(17) 0.03(2) 0.113(12) 0.004(17)
F3 0.087(11) 0.031(6) 0.041(7) -0.018(4) 0.029(5) -0.015(6)
F2 0.089(13) 0.027(9) 0.025(8) -0.007(5) 0.020(8) -0.016(7)
F5 0.022(9) 0.060(13) 0.016(9) 0.000(7) -0.003(6) 0.004(6)
F6 0.0329(9) 0.0665(15) 0.0256(7) -0.0036(8) 0.0004(6) 0.0260(7)
F1 0.046(13) 0.068(13) 0.025(8) -0.008(7) 0.013(8) -0.023(8)
F4 0.0279(12) 0.0372(9) 0.0502(8) 0.0053(6) 0.0223(9) 0.0010(9)

loop_
_atom_type_symbol
_atom_type_description
_atom_type_scat_dispersion_real
_atom_type_scat_dispersion_imag
_atom_type_scat_source
C C 0.0033 0.0016 'International Tables Vol C Tables 4.2.6.8 and 6.1.1.4'
H H 0.0000 0.0000 'International Tables Vol C Tables 4.2.6.8 and 6.1.1.4'
Cl Cl 0.1484 0.1585 'International Tables Vol C Tables 4.2.6.8 and 6.1.1.4'
F F 0.0171 0.0103 'International Tables Vol C Tables 4.2.6.8 and 6.1.1.4'
Fe Fe 0.3463 0.8444 'International Tables Vol C Tables 4.2.6.8 and 6.1.1.4'
N N 0.0061 0.0033 'International Tables Vol C Tables 4.2.6.8 and 6.1.1.4'
O O 0.0106 0.0060 'International Tables Vol C Tables 4.2.6.8 and 6.1.1.4'

loop_
_geom_angle_atom_site_label_1
_geom_angle_atom_site_label_2
_geom_angle_atom_site_label_3
_geom_angle
_geom_angle_site_symmetry_1
_geom_angle_site_symmetry_3
_geom_angle_publ_flag
O10 Fe2 O9 98.13(9) 4_566 . ?
O10 Fe2 O7 162.08(9) 4_566 . ?
O10 Fe2 O6 92.53(9) 4_566 . ?
O10 Fe2 O11 80.40(9) 4_566 4_566 ?
O12 Fe2 O10 103.02(10) . 4_566 ?
O12 Fe2 O9 80.47(9) . . ?
O12 Fe2 O7 89.44(10) . . ?
O12 Fe2 O6 162.53(10) . . ?
O12 Fe2 O11 96.68(10) . 4_566 ?
O9 Fe2 O7 96.59(9) . . ?
O9 Fe2 O6 89.58(9) . . ?
O9 Fe2 O11 176.46(10) . 4_566 ?
O6 Fe2 O7 77.40(9) . . ?
O11 Fe2 O7 85.45(9) 4_566 . ?
O11 Fe2 O6 93.70(10) 4_566 . ?
O4 Fe1 O5 90.86(10) 4_576 . ?
O4 Fe1 O1 100.55(9) 4_576 . ?
O4 Fe1 O14 161.76(9) 4_576 . ?
O4 Fe1 O3 81.01(9) 4_576 4_576 ?
O5 Fe1 O14 78.00(10) . . ?
O2 Fe1 O4 101.18(10) . 4_576 ?
O2 Fe1 O5 165.34(10) . . ?
O2 Fe1 O1 80.78(9) . . ?
O2 Fe1 O14 92.24(10) . . ?
O2 Fe1 O3 96.51(10) . 4_576 ?
O1 Fe1 O5 88.88(9) . . ?
O1 Fe1 O14 93.71(9) . . ?
O1 Fe1 O3 177.07(10) . 4_576 ?
O3 Fe1 O5 93.59(10) 4_576 . ?
O3 Fe1 O14 85.27(9) 4_576 . ?
C15 O10 Fe2 114.6(2) . 4_565 ?
C18 O12 Fe2 114.5(2) . . ?
C13 O9 Fe2 114.2(2) . . ?
C5 O4 Fe1 113.8(2) . 4_575 ?
C7 O5 Fe1 115.8(2) . . ?
C10 O7 Fe2 116.0(2) . . ?
C2 O2 Fe1 114.2(2) . . ?
C9 O6 Fe2 116.7(2) . . ?
C1 O1 Fe1 114.2(2) . . ?
C16 O11 Fe2 114.1(2) . 4_565 ?
C12 O14 Fe1 115.3(2) . . ?
C4 O3 Fe1 113.6(2) . 4_575 ?
C37 N2 C34 110.7(3) . . ?
C37 N2 C31 106.5(3) . . ?
C37 N2 C40 111.4(3) . . ?
C31 N2 C34 111.0(3) . . ?
C40 N2 C34 106.5(3) . . ?
C40 N2 C31 110.8(3) . . ?
C28 N1 C22 108.3(3) . . ?
C28 N1 C19 108.2(3) . . ?
C25 N1 C28 112.1(3) . . ?
C25 N1 C22 109.1(3) . . ?
C25 N1 C19 109.1(3) . . ?
C19 N1 C22 110.1(3) . . ?
O12 C18 C13 115.7(3) . . ?
O12 C18 C17 124.9(3) . . ?
C17 C18 C13 119.4(3) . . ?
O9 C13 C18 115.0(3) . . ?
O9 C13 C14 125.6(3) . . ?
C14 C13 C18 119.4(3) . . ?
O2 C2 C1 115.3(3) . . ?
O2 C2 C3 124.6(3) . . ?
C3 C2 C1 120.0(3) . . ?
O4 C5 C4 115.7(3) . . ?
O4 C5 C6 125.1(3) . . ?
C6 C5 C4 119.1(3) . . ?
O3 C4 C5 115.4(3) . . ?
O3 C4 C3 124.7(3) . . ?
C3 C4 C5 119.9(3) . . ?
O1 C1 C2 115.4(3) . . ?
O1 C1 C6 125.7(3) . . ?
C6 C1 C2 118.9(3) . . ?
O11 C16 C15 115.5(3) . . ?
O11 C16 C17 125.1(3) . . ?
C17 C16 C15 119.4(3) . . ?
O5 C7 C12 115.7(3) . . ?
O5 C7 C8 125.5(3) . . ?
C8 C7 C12 118.8(3) . . ?
O10 C15 C16 115.2(3) . . ?
O10 C15 C14 125.1(3) . . ?
C14 C15 C16 119.7(3) . . ?
O7 C10 C9 115.1(3) . . ?
O7 C10 C11 125.4(3) . . ?
C11 C10 C9 119.5(3) . . ?
C5 C6 Cl2 119.9(3) . . ?
C5 C6 C1 121.3(3) . . ?
C1 C6 Cl2 118.7(3) . . ?
F2 C6 Cl2 6.8(11) . . ?
F2 C6 C5 117.8(11) . . ?
F2 C6 C1 120.6(11) . . ?
O6 C9 C10 114.9(3) . . ?
O6 C9 C8 126.3(3) . . ?
C8 C9 C10 118.8(3) . . ?
O14 C12 C7 115.1(3) . . ?
O14 C12 C11 125.4(3) . . ?
C11 C12 C7 119.4(3) . . ?
C2 C3 Cl1 120.2(3) . . ?
C2 C3 C4 120.7(3) . . ?
C4 C3 Cl1 119.1(3) . . ?
F1 C3 Cl1 8.1(15) . . ?
F1 C3 C2 119.8(12) . . ?
F1 C3 C4 119.1(12) . . ?
C13 C14 Cl5 120.5(3) . . ?
C15 C14 Cl5 118.7(3) . . ?
C15 C14 C13 120.8(3) . . ?
F5 C14 Cl5 6.9(13) . . ?
F5 C14 C13 116.7(11) . . ?
F5 C14 C15 122.2(11) . . ?
C7 C8 Cl3 116.7(3) . . ?
C9 C8 Cl3 121.4(3) . . ?
C9 C8 C7 121.9(3) . . ?
F3 C8 Cl3 11.7(6) . . ?
F3 C8 C7 123.6(7) . . ?
F3 C8 C9 113.7(7) . . ?
C10 C11 Cl4 121.1(3) . . ?
C10 C11 C12 121.3(3) . . ?
C10 C11 F4 116.3(7) . . ?
C12 C11 Cl4 117.5(3) . . ?
F4 C11 Cl4 4.8(7) . . ?
F4 C11 C12 122.3(7) . . ?
C18 C17 Cl6 119.9(3) . . ?
C16 C17 Cl6 118.7(3) . . ?
C16 C17 C18 121.3(3) . . ?
F6 C17 Cl6 8.2(8) . . ?
F6 C17 C18 117.0(7) . . ?
F6 C17 C16 121.4(7) . . ?
N2 C37 H37A 108.3 . . ?
N2 C37 H37B 108.3 . . ?
H37A C37 H37B 107.4 . . ?
C38 C37 N2 116.0(3) . . ?
C38 C37 H37A 108.3 . . ?
C38 C37 H37B 108.3 . . ?
N2 C34 H34A 108.3 . . ?
N2 C34 H34B 108.3 . . ?
H34A C34 H34B 107.4 . . ?
C35 C34 N2 116.1(3) . . ?
C35 C34 H34A 108.3 . . ?
C35 C34 H34B 108.3 . . ?
N2 C31 H31A 108.3 . . ?
N2 C31 H31B 108.3 . . ?
H31A C31 H31B 107.4 . . ?
C32 C31 N2 115.8(3) . . ?
C32 C31 H31A 108.3 . . ?
C32 C31 H31B 108.3 . . ?
C31 C32 H32A 109.8 . . ?
C31 C32 H32B 109.8 . . ?
C31 C32 C33 109.2(4) . . ?
H32A C32 H32B 108.3 . . ?
C33 C32 H32A 109.8 . . ?
C33 C32 H32B 109.8 . . ?
N2 C40 H40A 108.4 . . ?
N2 C40 H40B 108.4 . . ?
H40A C40 H40B 107.5 . . ?
C41 C40 N2 115.6(3) . . ?
C41 C40 H40A 108.4 . . ?
C41 C40 H40B 108.4 . . ?
C40 C41 H41A 109.8 . . ?
C40 C41 H41B 109.8 . . ?
C40 C41 C42 109.5(4) . . ?
H41A C41 H41B 108.2 . . ?
C42 C41 H41A 109.8 . . ?
C42 C41 H41B 109.8 . . ?
N1 C28 H28A 108.5 . . ?
N1 C28 H28B 108.5 . . ?
N1 C28 C29 115.2(4) . . ?
H28A C28 H28B 107.5 . . ?
C29 C28 H28A 108.5 . . ?
C29 C28 H28B 108.5 . . ?
C37 C38 H38A 110.0 . . ?
C37 C38 H38B 110.0 . . ?
C37 C38 C39 108.7(4) . . ?
H38A C38 H38B 108.3 . . ?
C39 C38 H38A 110.0 . . ?
C39 C38 H38B 110.0 . . ?
N1 C22 H22A 107.9 . . ?
N1 C22 H22B 107.9 . . ?
H22A C22 H22B 107.2 . . ?
C23 C22 N1 117.8(3) . . ?
C23 C22 H22A 107.9 . . ?
C23 C22 H22B 107.9 . . ?
N1 C25 H25A 108.2 . . ?
N1 C25 H25B 108.2 . . ?
N1 C25 C26 116.4(4) . . ?
H25A C25 H25B 107.3 . . ?
C26 C25 H25A 108.2 . . ?
C26 C25 H25B 108.2 . . ?
C22 C23 H23A 109.4 . . ?
C22 C23 H23B 109.4 . . ?
C22 C23 C24 111.0(4) . . ?
H23A C23 H23B 108.0 . . ?
C24 C23 H23A 109.4 . . ?
C24 C23 H23B 109.4 . . ?
C32 C33 H33A 109.5 . . ?
C32 C33 H33B 109.5 . . ?
C32 C33 H33C 109.5 . . ?
H33A C33 H33B 109.5 . . ?
H33A C33 H33C 109.5 . . ?
H33B C33 H33C 109.5 . . ?
N1 C19 H19A 107.7 . . ?
N1 C19 H19B 107.7 . . ?
H19A C19 H19B 107.1 . . ?
C20 C19 N1 118.5(4) . . ?
C20 C19 H19A 107.7 . . ?
C20 C19 H19B 107.7 . . ?
C34 C35 H35A 110.0 . . ?
C34 C35 H35B 110.0 . . ?
C34 C35 C36 108.5(4) . . ?
H35A C35 H35B 108.4 . . ?
C36 C35 H35A 110.0 . . ?
C36 C35 H35B 110.0 . . ?
C41 C42 H42A 109.5 . . ?
C41 C42 H42B 109.5 . . ?
C41 C42 H42C 109.5 . . ?
H42A C42 H42B 109.5 . . ?
H42A C42 H42C 109.5 . . ?
H42B C42 H42C 109.5 . . ?
C38 C39 H39A 109.5 . . ?
C38 C39 H39B 109.5 . . ?
C38 C39 H39C 109.5 . . ?
H39A C39 H39B 109.5 . . ?
H39A C39 H39C 109.5 . . ?
H39B C39 H39C 109.5 . . ?
C19 C20 H20A 109.7 . . ?
C19 C20 H20B 109.7 . . ?
C19 C20 C21 109.8(4) . . ?
H20A C20 H20B 108.2 . . ?
C21 C20 H20A 109.7 . . ?
C21 C20 H20B 109.7 . . ?
C35 C36 H36A 109.5 . . ?
C35 C36 H36B 109.5 . . ?
C35 C36 H36C 109.5 . . ?
H36A C36 H36B 109.5 . . ?
H36A C36 H36C 109.5 . . ?
H36B C36 H36C 109.5 . . ?
C23 C24 H24A 109.5 . . ?
C23 C24 H24B 109.5 . . ?
C23 C24 H24C 109.5 . . ?
H24A C24 H24B 109.5 . . ?
H24A C24 H24C 109.5 . . ?
H24B C24 H24C 109.5 . . ?
C28 C29 H29A 109.5 . . ?
C28 C29 H29B 109.5 . . ?
C28 C29 C30 110.7(5) . . ?
H29A C29 H29B 108.1 . . ?
C30 C29 H29A 109.5 . . ?
C30 C29 H29B 109.5 . . ?
C25 C26 H26A 109.4 . . ?
C25 C26 H26B 109.3 . . ?
H26A C26 H26B 108.0 . . ?
C27 C26 C25 111.4(5) . . ?
C27 C26 H26A 109.3 . . ?
C27 C26 H26B 109.4 . . ?
C20 C21 H21A 109.5 . . ?
C20 C21 H21B 109.5 . . ?
C20 C21 H21C 109.5 . . ?
H21A C21 H21B 109.5 . . ?
H21A C21 H21C 109.5 . . ?
H21B C21 H21C 109.5 . . ?
C26 C27 H27A 109.5 . . ?
C26 C27 H27B 109.5 . . ?
C26 C27 H27C 109.5 . . ?
H27A C27 H27B 109.5 . . ?
H27A C27 H27C 109.5 . . ?
H27B C27 H27C 109.5 . . ?
H01D C01T H01E 109.5 . . ?
H01D C01T H01F 109.5 . . ?
H01E C01T H01F 109.5 . . ?
C01W C01T H01D 109.5 . . ?
C01W C01T H01E 109.5 . . ?
C01W C01T H01F 109.5 . . ?
O8 C01V C01Y 119.4(7) . . ?
O8 C01V C020 121.3(8) . . ?
C020 C01V C01Y 119.2(6) . . ?
O13 C01W C01T 118.8(7) . . ?
O13 C01W C01X 122.5(7) . . ?
C01X C01W C01T 118.5(7) . . ?
C01W C01X H01G 109.5 . . ?
C01W C01X H01H 109.5 . . ?
C01W C01X H01I 109.5 . . ?
H01G C01X H01H 109.5 . . ?
H01G C01X H01I 109.5 . . ?
H01H C01X H01I 109.5 . . ?
C01V C01Y H01A 109.5 . . ?
C01V C01Y H01B 109.5 . . ?
C01V C01Y H01C 109.5 . . ?
H01A C01Y H01B 109.5 . . ?
H01A C01Y H01C 109.5 . . ?
H01B C01Y H01C 109.5 . . ?
C29 C30 H30A 109.5 . . ?
C29 C30 H30B 109.5 . . ?
C29 C30 H30C 109.5 . . ?
H30A C30 H30B 109.5 . . ?
H30A C30 H30C 109.5 . . ?
H30B C30 H30C 109.5 . . ?
C01V C020 H02A 109.5 . . ?
C01V C020 H02B 109.5 . . ?
C01V C020 H02C 109.5 . . ?
H02A C020 H02B 109.5 . . ?
H02A C020 H02C 109.5 . . ?
H02B C020 H02C 109.5 . . ?

loop_
_geom_bond_atom_site_label_1
_geom_bond_atom_site_label_2
_geom_bond_distance
_geom_bond_site_symmetry_2
_geom_bond_publ_flag
Fe2 O10 1.993(2) 4_566 ?
Fe2 O12 1.984(2) . ?
Fe2 O9 2.002(2) . ?
Fe2 O7 2.094(2) . ?
Fe2 O6 2.076(2) . ?
Fe2 O11 2.003(2) 4_566 ?
Fe1 O4 1.986(2) 4_576 ?
Fe1 O5 2.074(2) . ?
Fe1 O2 1.985(2) . ?
Fe1 O1 1.991(2) . ?
Fe1 O14 2.081(2) . ?
Fe1 O3 2.000(2) 4_576 ?
Cl5 C14 1.737(5) . ?
Cl4 C11 1.718(4) . ?
Cl6 C17 1.739(3) . ?
Cl2 C6 1.732(4) . ?
Cl3 C8 1.757(4) . ?
Cl1 C3 1.726(5) . ?
O10 Fe2 1.993(2) 4_565 ?
O10 C15 1.296(4) . ?
O12 C18 1.289(4) . ?
O9 C13 1.293(4) . ?
O4 Fe1 1.986(2) 4_575 ?
O4 C5 1.296(4) . ?
O5 C7 1.245(4) . ?
O7 C10 1.260(4) . ?
O2 C2 1.293(4) . ?
O6 C9 1.260(4) . ?
O1 C1 1.287(4) . ?
O11 Fe2 2.003(2) 4_565 ?
O11 C16 1.294(4) . ?
O14 C12 1.260(4) . ?
O3 Fe1 2.000(2) 4_575 ?
O3 C4 1.293(4) . ?
N2 C37 1.516(5) . ?
N2 C34 1.522(5) . ?
N2 C31 1.520(5) . ?
N2 C40 1.520(5) . ?
N1 C28 1.510(5) . ?
N1 C22 1.526(6) . ?
N1 C25 1.494(5) . ?
N1 C19 1.510(5) . ?
C18 C13 1.471(5) . ?
C18 C17 1.387(5) . ?
C13 C14 1.389(5) . ?
C2 C1 1.472(5) . ?
C2 C3 1.380(5) . ?
C5 C4 1.473(5) . ?
C5 C6 1.381(5) . ?
C4 C3 1.383(5) . ?
C1 C6 1.389(5) . ?
C16 C15 1.469(5) . ?
C16 C17 1.379(5) . ?
C7 C12 1.540(5) . ?
C7 C8 1.381(5) . ?
C15 C14 1.387(5) . ?
C10 C9 1.544(5) . ?
C10 C11 1.374(5) . ?
C6 F2 1.371(14) . ?
C9 C8 1.379(5) . ?
C12 C11 1.384(5) . ?
C3 F1 1.37(2) . ?
C14 F5 1.364(15) . ?
C8 F3 1.380(16) . ?
C11 F4 1.402(11) . ?
C17 F6 1.363(11) . ?
C37 H37A 0.9900 . ?
C37 H37B 0.9900 . ?
C37 C38 1.504(6) . ?
C34 H34A 0.9900 . ?
C34 H34B 0.9900 . ?
C34 C35 1.510(6) . ?
C31 H31A 0.9900 . ?
C31 H31B 0.9900 . ?
C31 C32 1.513(6) . ?
C32 H32A 0.9900 . ?
C32 H32B 0.9900 . ?
C32 C33 1.517(6) . ?
C40 H40A 0.9900 . ?
C40 H40B 0.9900 . ?
C40 C41 1.517(6) . ?
C41 H41A 0.9900 . ?
C41 H41B 0.9900 . ?
C41 C42 1.520(6) . ?
C28 H28A 0.9900 . ?
C28 H28B 0.9900 . ?
C28 C29 1.510(7) . ?
C38 H38A 0.9900 . ?
C38 H38B 0.9900 . ?
C38 C39 1.525(6) . ?
C22 H22A 0.9900 . ?
C22 H22B 0.9900 . ?
C22 C23 1.499(6) . ?
C25 H25A 0.9900 . ?
C25 H25B 0.9900 . ?
C25 C26 1.504(7) . ?
C23 H23A 0.9900 . ?
C23 H23B 0.9900 . ?
C23 C24 1.517(6) . ?
C33 H33A 0.9800 . ?
C33 H33B 0.9800 . ?
C33 H33C 0.9800 . ?
C19 H19A 0.9900 . ?
C19 H19B 0.9900 . ?
C19 C20 1.485(6) . ?
C35 H35A 0.9900 . ?
C35 H35B 0.9900 . ?
C35 C36 1.538(6) . ?
C42 H42A 0.9800 . ?
C42 H42B 0.9800 . ?
C42 H42C 0.9800 . ?
C39 H39A 0.9800 . ?
C39 H39B 0.9800 . ?
C39 H39C 0.9800 . ?
C20 H20A 0.9900 . ?
C20 H20B 0.9900 . ?
C20 C21 1.499(7) . ?
C36 H36A 0.9800 . ?
C36 H36B 0.9800 . ?
C36 H36C 0.9800 . ?
C24 H24A 0.9800 . ?
C24 H24B 0.9800 . ?
C24 H24C 0.9800 . ?
C29 H29A 0.9900 . ?
C29 H29B 0.9900 . ?
C29 C30 1.511(7) . ?
O8 C01V 1.204(7) . ?
C26 H26A 0.9900 . ?
C26 H26B 0.9900 . ?
C26 C27 1.494(7) . ?
C21 H21A 0.9800 . ?
C21 H21B 0.9800 . ?
C21 H21C 0.9800 . ?
C27 H27A 0.9800 . ?
C27 H27B 0.9800 . ?
C27 H27C 0.9800 . ?
C01T H01D 0.9800 . ?
C01T H01E 0.9800 . ?
C01T H01F 0.9800 . ?
C01T C01W 1.489(8) . ?
O13 C01W 1.254(9) . ?
C01V C01Y 1.547(10) . ?
C01V C020 1.440(9) . ?
C01W C01X 1.487(9) . ?
C01X H01G 0.9800 . ?
C01X H01H 0.9800 . ?
C01X H01I 0.9800 . ?
C01Y H01A 0.9800 . ?
C01Y H01B 0.9800 . ?
C01Y H01C 0.9800 . ?
C30 H30A 0.9800 . ?
C30 H30B 0.9800 . ?
C30 H30C 0.9800 . ?
C020 H02A 0.9800 . ?
C020 H02B 0.9800 . ?
C020 H02C 0.9800 . ?

loop_
_geom_torsion_atom_site_label_1
_geom_torsion_atom_site_label_2
_geom_torsion_atom_site_label_3
_geom_torsion_atom_site_label_4
_geom_torsion
_geom_torsion_site_symmetry_1
_geom_torsion_site_symmetry_2
_geom_torsion_site_symmetry_3
_geom_torsion_site_symmetry_4
_geom_torsion_publ_flag
Fe2 O10 C15 C16 1.7(4) 4_565 . . . ?
Fe2 O10 C15 C14 -178.2(3) 4_565 . . . ?
Fe2 O12 C18 C13 -3.6(4) . . . . ?
Fe2 O12 C18 C17 177.5(3) . . . . ?
Fe2 O9 C13 C18 2.3(4) . . . . ?
Fe2 O9 C13 C14 -178.3(3) . . . . ?
Fe2 O7 C10 C9 -0.1(4) . . . . ?
Fe2 O7 C10 C11 179.5(3) . . . . ?
Fe2 O6 C9 C10 0.7(4) . . . . ?
Fe2 O6 C9 C8 -179.2(3) . . . . ?
Fe2 O11 C16 C15 -4.4(4) 4_565 . . . ?
Fe2 O11 C16 C17 176.0(3) 4_565 . . . ?
Fe1 O4 C5 C4 -4.3(4) 4_575 . . . ?
Fe1 O4 C5 C6 177.0(3) 4_575 . . . ?
Fe1 O5 C7 C12 2.7(4) . . . . ?
Fe1 O5 C7 C8 -177.5(3) . . . . ?
Fe1 O2 C2 C1 1.3(4) . . . . ?
Fe1 O2 C2 C3 -179.3(3) . . . . ?
Fe1 O1 C1 C2 -2.0(4) . . . . ?
Fe1 O1 C1 C6 179.2(3) . . . . ?
Fe1 O14 C12 C7 -2.8(4) . . . . ?
Fe1 O14 C12 C11 177.7(3) . . . . ?
Fe1 O3 C4 C5 6.0(4) 4_575 . . . ?
Fe1 O3 C4 C3 -174.8(3) 4_575 . . . ?
O10 C15 C14 Cl5 -2.6(5) . . . . ?
O10 C15 C14 C13 178.5(3) . . . . ?
O10 C15 C14 F5 4.3(15) . . . . ?
O12 C18 C13 O9 0.9(4) . . . . ?
O12 C18 C13 C14 -178.6(3) . . . . ?
O12 C18 C17 Cl6 1.6(5) . . . . ?
O12 C18 C17 C16 178.4(3) . . . . ?
O12 C18 C17 F6 -7.1(10) . . . . ?
O9 C13 C14 Cl5 2.3(6) . . . . ?
O9 C13 C14 C15 -178.8(3) . . . . ?
O9 C13 C14 F5 -4.4(15) . . . . ?
O4 C5 C4 O3 -1.2(4) . . . . ?
O4 C5 C4 C3 179.6(3) . . . . ?
O4 C5 C6 Cl2 2.0(5) . . . . ?
O4 C5 C6 C1 -179.0(3) . . . . ?
O4 C5 C6 F2 -5.4(12) . . . . ?
O5 C7 C12 O14 0.1(4) . . . . ?
O5 C7 C12 C11 179.6(3) . . . . ?
O5 C7 C8 Cl3 -3.8(5) . . . . ?
O5 C7 C8 C9 176.1(3) . . . . ?
O5 C7 C8 F3 7.1(9) . . . . ?
O7 C10 C9 O6 -0.4(4) . . . . ?
O7 C10 C9 C8 179.5(3) . . . . ?
O7 C10 C11 Cl4 -0.8(5) . . . . ?
O7 C10 C11 C12 176.2(3) . . . . ?
O7 C10 C11 F4 -0.5(10) . . . . ?
O2 C2 C1 O1 0.5(4) . . . . ?
O2 C2 C1 C6 179.3(3) . . . . ?
O2 C2 C3 Cl1 -0.6(6) . . . . ?
O2 C2 C3 C4 -178.6(3) . . . . ?
O2 C2 C3 F1 8.8(16) . . . . ?
O6 C9 C8 Cl3 4.1(5) . . . . ?
O6 C9 C8 C7 -175.8(3) . . . . ?
O6 C9 C8 F3 -5.8(9) . . . . ?
O1 C1 C6 Cl2 -3.8(5) . . . . ?
O1 C1 C6 C5 177.2(3) . . . . ?
O1 C1 C6 F2 3.8(12) . . . . ?
O11 C16 C15 O10 1.8(4) . . . . ?
O11 C16 C15 C14 -178.2(3) . . . . ?
O11 C16 C17 Cl6 -3.9(5) . . . . ?
O11 C16 C17 C18 179.2(3) . . . . ?
O11 C16 C17 F6 5.0(10) . . . . ?
O14 C12 C11 Cl4 1.0(5) . . . . ?
O14 C12 C11 C10 -176.2(3) . . . . ?
O14 C12 C11 F4 0.3(10) . . . . ?
O3 C4 C3 Cl1 2.9(6) . . . . ?
O3 C4 C3 C2 -179.0(3) . . . . ?
O3 C4 C3 F1 -6.4(16) . . . . ?
N2 C37 C38 C39 -169.4(4) . . . . ?
N2 C34 C35 C36 -169.0(4) . . . . ?
N2 C31 C32 C33 169.6(3) . . . . ?
N2 C40 C41 C42 171.5(3) . . . . ?
N1 C28 C29 C30 -177.4(5) . . . . ?
N1 C22 C23 C24 170.5(4) . . . . ?
N1 C25 C26 C27 173.4(4) . . . . ?
N1 C19 C20 C21 -179.9(4) . . . . ?
C18 C13 C14 Cl5 -178.3(3) . . . . ?
C18 C13 C14 C15 0.6(5) . . . . ?
C18 C13 C14 F5 175.0(14) . . . . ?
C13 C18 C17 Cl6 -177.3(3) . . . . ?
C13 C18 C17 C16 -0.5(5) . . . . ?
C13 C18 C17 F6 174.0(9) . . . . ?
C2 C1 C6 Cl2 177.5(3) . . . . ?
C2 C1 C6 C5 -1.5(5) . . . . ?
C2 C1 C6 F2 -174.9(11) . . . . ?
C5 C4 C3 Cl1 -178.0(4) . . . . ?
C5 C4 C3 C2 0.1(5) . . . . ?
C5 C4 C3 F1 172.7(15) . . . . ?
C4 C5 C6 Cl2 -176.7(3) . . . . ?
C4 C5 C6 C1 2.3(5) . . . . ?
C4 C5 C6 F2 175.9(11) . . . . ?
C1 C2 C3 Cl1 178.8(4) . . . . ?
C1 C2 C3 C4 0.7(5) . . . . ?
C1 C2 C3 F1 -171.9(15) . . . . ?
C16 C15 C14 Cl5 177.4(3) . . . . ?
C16 C15 C14 C13 -1.5(5) . . . . ?
C16 C15 C14 F5 -175.6(15) . . . . ?
C7 C12 C11 Cl4 -178.5(3) . . . . ?
C7 C12 C11 C10 4.4(5) . . . . ?
C7 C12 C11 F4 -179.2(9) . . . . ?
C15 C16 C17 Cl6 176.5(3) . . . . ?
C15 C16 C17 C18 -0.3(5) . . . . ?
C15 C16 C17 F6 -174.6(9) . . . . ?
C10 C9 C8 Cl3 -175.8(3) . . . . ?
C10 C9 C8 C7 4.3(5) . . . . ?
C10 C9 C8 F3 174.3(8) . . . . ?
C6 C5 C4 O3 177.6(3) . . . . ?
C6 C5 C4 C3 -1.6(5) . . . . ?
C9 C10 C11 Cl4 178.8(3) . . . . ?
C9 C10 C11 C12 -4.2(5) . . . . ?
C9 C10 C11 F4 179.1(9) . . . . ?
C12 C7 C8 Cl3 176.0(3) . . . . ?
C12 C7 C8 C9 -4.1(5) . . . . ?
C12 C7 C8 F3 -173.1(8) . . . . ?
C3 C2 C1 O1 -178.9(3) . . . . ?
C3 C2 C1 C6 -0.1(5) . . . . ?
C8 C7 C12 O14 -179.8(3) . . . . ?
C8 C7 C12 C11 -0.2(5) . . . . ?
C11 C10 C9 O6 180.0(3) . . . . ?
C11 C10 C9 C8 -0.1(5) . . . . ?
C17 C18 C13 O9 179.9(3) . . . . ?
C17 C18 C13 C14 0.4(5) . . . . ?
C17 C16 C15 O10 -178.6(3) . . . . ?
C17 C16 C15 C14 1.4(5) . . . . ?
C37 N2 C34 C35 58.1(5) . . . . ?
C37 N2 C31 C32 175.8(3) . . . . ?
C37 N2 C40 C41 -62.1(4) . . . . ?
C34 N2 C37 C38 57.7(5) . . . . ?
C34 N2 C31 C32 -63.5(4) . . . . ?
C34 N2 C40 C41 177.1(3) . . . . ?
C31 N2 C37 C38 178.5(4) . . . . ?
C31 N2 C34 C35 -60.0(5) . . . . ?
C31 N2 C40 C41 56.2(4) . . . . ?
C40 N2 C37 C38 -60.6(5) . . . . ?
C40 N2 C34 C35 179.3(4) . . . . ?
C40 N2 C31 C32 54.6(4) . . . . ?
C28 N1 C22 C23 60.8(5) . . . . ?
C28 N1 C25 C26 50.7(5) . . . . ?
C28 N1 C19 C20 -169.3(4) . . . . ?
C22 N1 C28 C29 177.3(4) . . . . ?
C22 N1 C25 C26 -69.2(5) . . . . ?
C22 N1 C19 C20 -51.1(5) . . . . ?
C25 N1 C28 C29 56.9(5) . . . . ?
C25 N1 C22 C23 -177.0(4) . . . . ?
C25 N1 C19 C20 68.6(5) . . . . ?
C19 N1 C28 C29 -63.3(5) . . . . ?
C19 N1 C22 C23 -57.3(5) . . . . ?
C19 N1 C25 C26 170.5(4) . . . . ?
